data_2226300
loop_
_publ_author_name
'Yang, Hojin'
'Kim, Tae Ho'
'Moon, Suk-Hee'
'Kim, Jineun'

_publ_section_title
;
 Bis(benzylsulfanyl)methane
;
_journal_coeditor_code SJ5008
_journal_issue 6
_journal_name_full 'Acta Crystallographica Section E'
_journal_page_first o1519
_journal_paper_doi 10.1107/S1600536810019641
_journal_volume 66
_journal_year 2010
_chemical_formula_iupac 'C15 H16 S2'
_chemical_formula_moiety 'C15 H16 S2'
_chemical_formula_sum 'C15 H16 S2'
_chemical_formula_weight 260.40
_chemical_name_systematic
;
Bis(benzylsulfanyl)methane
;
_space_group_IT_number 14
_symmetry_cell_setting monoclinic
_symmetry_space_group_name_Hall '-P 2ybc'
_symmetry_space_group_name_H-M 'P 1 21/c 1'
_atom_sites_solution_hydrogens geom
_atom_sites_solution_primary direct
_atom_sites_solution_secondary difmap
_audit_creation_method SHELXTL
_cell_angle_alpha 90.00
_cell_angle_beta 101.1560(10)
_cell_angle_gamma 90.00
_cell_formula_units_Z 4
_cell_length_a 5.51460(10)
_cell_length_b 12.2628(3)
_cell_length_c 20.0128(5)
_cell_measurement_reflns_used 7825
_cell_measurement_temperature 173(2)
_cell_measurement_theta_max 28.36
_cell_measurement_theta_min 2.66
_cell_volume 1327.78(5)
_computing_cell_refinement 'SAINT (Bruker, 2006)'
_computing_data_collection 'APEX2 (Bruker, 2006)'
_computing_data_reduction 'SAINT (Bruker, 2006)'
_computing_molecular_graphics 'SHELXTL (Sheldrick, 2008) and DIAMOND (Brandenburg, 1998)'
_computing_publication_material 'SHELXTL (Sheldrick, 2008)'
_computing_structure_refinement 'SHELXTL (Sheldrick, 2008)'
_computing_structure_solution 'SHELXTL (Sheldrick, 2008)'
_diffrn_ambient_temperature 173(2)
_diffrn_detector_area_resol_mean 10.0
_diffrn_measured_fraction_theta_full 0.999
_diffrn_measured_fraction_theta_max 0.999
_diffrn_measurement_device_type 'Bruker APEXII CCD'
_diffrn_measurement_method '\f and \w scans'
_diffrn_radiation_monochromator graphite
_diffrn_radiation_source 'fine-focus sealed tube'
_diffrn_radiation_type MoK\a
_diffrn_radiation_wavelength 0.71073
_diffrn_reflns_av_R_equivalents 0.0333
_diffrn_reflns_av_sigmaI/netI 0.0263
_diffrn_reflns_limit_h_max 7
_diffrn_reflns_limit_h_min -7
_diffrn_reflns_limit_k_max 16
_diffrn_reflns_limit_k_min -12
_diffrn_reflns_limit_l_max 26
_diffrn_reflns_limit_l_min -24
_diffrn_reflns_number 12942
_diffrn_reflns_theta_full 28.41
_diffrn_reflns_theta_max 28.41
_diffrn_reflns_theta_min 1.96
_exptl_absorpt_coefficient_mu 0.376
_exptl_absorpt_correction_T_max 0.9458
_exptl_absorpt_correction_T_min 0.9219
_exptl_absorpt_correction_type multi-scan
_exptl_absorpt_process_details '(SADABS; Sheldrick, 1996)'
_exptl_crystal_colour colourless
_exptl_crystal_density_diffrn 1.303
_exptl_crystal_density_method 'not measured'
_exptl_crystal_description block
_exptl_crystal_F_000 552
_exptl_crystal_size_max 0.22
_exptl_crystal_size_mid 0.15
_exptl_crystal_size_min 0.15
_refine_diff_density_max 0.299
_refine_diff_density_min -0.287
_refine_ls_extinction_coef 0.030(2)
_refine_ls_extinction_expression Fc^*^=kFc[1+0.001xFc^2^\l^3^/sin(2\q)]^-1/4^
_refine_ls_extinction_method 'SHELXTL (Sheldrick, 2008)'
_refine_ls_goodness_of_fit_ref 1.038
_refine_ls_hydrogen_treatment constr
_refine_ls_matrix_type full
_refine_ls_number_parameters 155
_refine_ls_number_reflns 3335
_refine_ls_number_restraints 0
_refine_ls_restrained_S_all 1.038
_refine_ls_R_factor_all 0.0349
_refine_ls_R_factor_gt 0.0306
_refine_ls_shift/su_max 0.000
_refine_ls_shift/su_mean 0.000
_refine_ls_structure_factor_coef Fsqd
_refine_ls_weighting_details 'calc w=1/[\s^2^(Fo^2^)+(0.0369P)^2^+0.4363P] where P=(Fo^2^+2Fc^2^)/3'
_refine_ls_weighting_scheme calc
_refine_ls_wR_factor_gt 0.0789
_refine_ls_wR_factor_ref 0.0818
_reflns_number_gt 2977
_reflns_number_total 3335
_reflns_threshold_expression I>2\s(I)
_cod_data_source_file sj5008.cif
_cod_data_source_block I
_cod_original_sg_symbol_H-M 'P 21/c'
_cod_database_code 2226300
_cod_database_fobs_code 2226300

loop_
_symmetry_equiv_pos_as_xyz
'x, y, z'
'-x, y+1/2, -z+1/2'
'-x, -y, -z'
'x, -y-1/2, z-1/2'

loop_
_atom_site_type_symbol
_atom_site_label
_atom_site_fract_x
_atom_site_fract_y
_atom_site_fract_z
_atom_site_U_iso_or_equiv
_atom_site_adp_type
_atom_site_calc_flag
_atom_site_refinement_flags
_atom_site_occupancy
_atom_site_disorder_assembly
_atom_site_disorder_group
S S1 0.63212(6) 0.46872(3) 0.430321(16) 0.03123(10) Uani d . 1 . .
S S2 0.80471(6) 0.43167(3) 0.294901(16) 0.03327(11) Uani d . 1 . .
C C1 0.7958(2) 0.73297(11) 0.47700(6) 0.0318(3) Uani d . 1 . .
H H1 0.6990 0.7130 0.5095 0.038 Uiso calc R 1 . .
C C2 0.9857(3) 0.80750(11) 0.49456(7) 0.0369(3) Uani d . 1 . .
H H2 1.0197 0.8377 0.5391 0.044 Uiso calc R 1 . .
C C3 1.1262(3) 0.83815(11) 0.44745(8) 0.0376(3) Uani d . 1 . .
H H3 1.2579 0.8887 0.4597 0.045 Uiso calc R 1 . .
C C4 1.0740(3) 0.79496(11) 0.38253(7) 0.0371(3) Uani d . 1 . .
H H4 1.1678 0.8170 0.3498 0.045 Uiso calc R 1 . .
C C5 0.8848(2) 0.71936(11) 0.36495(6) 0.0324(3) Uani d . 1 . .
H H5 0.8508 0.6897 0.3203 0.039 Uiso calc R 1 . .
C C6 0.7447(2) 0.68671(10) 0.41215(6) 0.0269(2) Uani d . 1 . .
C C7 0.5451(2) 0.60237(11) 0.39470(7) 0.0319(3) Uani d . 1 . .
H H7A 0.4995 0.5959 0.3445 0.038 Uiso calc R 1 . .
H H7B 0.3970 0.6276 0.4114 0.038 Uiso calc R 1 . .
C C8 0.8761(2) 0.43180(11) 0.38662(7) 0.0303(3) Uani d . 1 . .
H H8A 0.9344 0.3579 0.4019 0.036 Uiso calc R 1 . .
H H8B 1.0158 0.4826 0.4014 0.036 Uiso calc R 1 . .
C C9 0.5351(2) 0.34398(11) 0.27868(6) 0.0320(3) Uani d . 1 . .
H H9A 0.3992 0.3808 0.2956 0.038 Uiso calc R 1 . .
H H9B 0.4822 0.3351 0.2288 0.038 Uiso calc R 1 . .
C C10 0.5717(2) 0.23235(10) 0.31064(6) 0.0263(2) Uani d . 1 . .
C C11 0.7532(2) 0.16136(11) 0.29690(6) 0.0309(3) Uani d . 1 . .
H H11 0.8598 0.1839 0.2675 0.037 Uiso calc R 1 . .
C C12 0.7799(2) 0.05829(11) 0.32574(7) 0.0327(3) Uani d . 1 . .
H H12 0.9041 0.0106 0.3158 0.039 Uiso calc R 1 . .
C C13 0.6268(2) 0.02439(11) 0.36880(7) 0.0324(3) Uani d . 1 . .
H H13 0.6452 -0.0463 0.3885 0.039 Uiso calc R 1 . .
C C14 0.4464(3) 0.09429(11) 0.38292(7) 0.0344(3) Uani d . 1 . .
H H14 0.3406 0.0716 0.4125 0.041 Uiso calc R 1 . .
C C15 0.4196(2) 0.19762(11) 0.35389(7) 0.0307(3) Uani d . 1 . .
H H15 0.2951 0.2451 0.3639 0.037 Uiso calc R 1 . .

loop_
_atom_site_aniso_label
_atom_site_aniso_U_11
_atom_site_aniso_U_22
_atom_site_aniso_U_33
_atom_site_aniso_U_12
_atom_site_aniso_U_13
_atom_site_aniso_U_23
S1 0.03604(18) 0.02830(18) 0.03133(17) -0.00231(12) 0.01147(13) -0.00010(12)
S2 0.04070(19) 0.02943(18) 0.03283(17) -0.00462(13) 0.01497(13) 0.00064(12)
C1 0.0353(6) 0.0333(7) 0.0270(6) -0.0013(5) 0.0064(5) 0.0029(5)
C2 0.0422(7) 0.0336(7) 0.0322(6) -0.0033(6) 0.0008(5) 0.0007(5)
C3 0.0336(7) 0.0275(7) 0.0505(8) -0.0018(5) 0.0048(6) 0.0079(6)
C4 0.0395(7) 0.0316(7) 0.0445(7) 0.0056(6) 0.0185(6) 0.0113(6)
C5 0.0390(7) 0.0293(6) 0.0299(6) 0.0089(5) 0.0093(5) 0.0039(5)
C6 0.0270(6) 0.0240(6) 0.0285(5) 0.0060(5) 0.0026(4) 0.0028(4)
C7 0.0269(6) 0.0302(6) 0.0368(6) 0.0046(5) 0.0018(5) -0.0015(5)
C8 0.0263(6) 0.0291(6) 0.0349(6) 0.0019(5) 0.0042(5) 0.0005(5)
C9 0.0345(6) 0.0295(6) 0.0302(6) -0.0001(5) 0.0019(5) 0.0020(5)
C10 0.0264(5) 0.0257(6) 0.0251(5) -0.0019(5) 0.0009(4) -0.0029(4)
C11 0.0309(6) 0.0340(7) 0.0288(6) -0.0006(5) 0.0085(5) -0.0032(5)
C12 0.0320(6) 0.0297(6) 0.0359(6) 0.0043(5) 0.0051(5) -0.0072(5)
C13 0.0355(6) 0.0231(6) 0.0364(6) -0.0019(5) 0.0011(5) -0.0015(5)
C14 0.0347(7) 0.0305(7) 0.0399(7) -0.0041(5) 0.0120(5) 0.0012(5)
C15 0.0277(6) 0.0281(6) 0.0374(6) 0.0011(5) 0.0087(5) -0.0027(5)

loop_
_atom_type_symbol
_atom_type_description
_atom_type_scat_dispersion_real
_atom_type_scat_dispersion_imag
_atom_type_scat_source
C C 0.0033 0.0016 'International Tables Vol C Tables 4.2.6.8 and 6.1.1.4'
H H 0.0000 0.0000 'International Tables Vol C Tables 4.2.6.8 and 6.1.1.4'
S S 0.1246 0.1234 'International Tables Vol C Tables 4.2.6.8 and 6.1.1.4'

loop_
_geom_angle_atom_site_label_1
_geom_angle_atom_site_label_2
_geom_angle_atom_site_label_3
_geom_angle_site_symmetry_1
_geom_angle_site_symmetry_3
_geom_angle
_geom_angle_publ_flag
C8 S1 C7 . . 101.67(6) ?
C8 S2 C9 . . 101.13(6) ?
C2 C1 C6 . . 120.80(12) ?
C2 C1 H1 . . 119.6 ?
C6 C1 H1 . . 119.6 ?
C1 C2 C3 . . 120.19(13) ?
C1 C2 H2 . . 119.9 ?
C3 C2 H2 . . 119.9 ?
C4 C3 C2 . . 119.65(13) ?
C4 C3 H3 . . 120.2 ?
C2 C3 H3 . . 120.2 ?
C3 C4 C5 . . 120.26(13) ?
C3 C4 H4 . . 119.9 ?
C5 C4 H4 . . 119.9 ?
C4 C5 C6 . . 120.61(12) ?
C4 C5 H5 . . 119.7 ?
C6 C5 H5 . . 119.7 ?
C5 C6 C1 . . 118.46(12) ?
C5 C6 C7 . . 121.28(11) ?
C1 C6 C7 . . 120.25(12) ?
C6 C7 S1 . . 113.86(8) ?
C6 C7 H7A . . 108.8 ?
S1 C7 H7A . . 108.8 ?
C6 C7 H7B . . 108.8 ?
S1 C7 H7B . . 108.8 ?
H7A C7 H7B . . 107.7 ?
S1 C8 S2 . . 117.33(7) ?
S1 C8 H8A . . 108.0 ?
S2 C8 H8A . . 108.0 ?
S1 C8 H8B . . 108.0 ?
S2 C8 H8B . . 108.0 ?
H8A C8 H8B . . 107.2 ?
C10 C9 S2 . . 115.14(9) ?
C10 C9 H9A . . 108.5 ?
S2 C9 H9A . . 108.5 ?
C10 C9 H9B . . 108.5 ?
S2 C9 H9B . . 108.5 ?
H9A C9 H9B . . 107.5 ?
C15 C10 C11 . . 118.46(12) ?
C15 C10 C9 . . 119.80(11) ?
C11 C10 C9 . . 121.73(11) ?
C12 C11 C10 . . 120.68(12) ?
C12 C11 H11 . . 119.7 ?
C10 C11 H11 . . 119.7 ?
C13 C12 C11 . . 120.38(12) ?
C13 C12 H12 . . 119.8 ?
C11 C12 H12 . . 119.8 ?
C12 C13 C14 . . 119.43(12) ?
C12 C13 H13 . . 120.3 ?
C14 C13 H13 . . 120.3 ?
C13 C14 C15 . . 120.14(13) ?
C13 C14 H14 . . 119.9 ?
C15 C14 H14 . . 119.9 ?
C10 C15 C14 . . 120.91(12) ?
C10 C15 H15 . . 119.5 ?
C14 C15 H15 . . 119.5 ?

loop_
_geom_bond_atom_site_label_1
_geom_bond_atom_site_label_2
_geom_bond_site_symmetry_2
_geom_bond_distance
_geom_bond_publ_flag
S1 C8 . 1.7988(13) ?
S1 C7 . 1.8144(14) ?
S2 C8 . 1.8013(13) ?
S2 C9 . 1.8125(14) ?
C1 C2 . 1.3831(19) ?
C1 C6 . 1.3942(17) ?
C1 H1 . 0.9500 ?
C2 C3 . 1.383(2) ?
C2 H2 . 0.9500 ?
C3 C4 . 1.381(2) ?
C3 H3 . 0.9500 ?
C4 C5 . 1.389(2) ?
C4 H4 . 0.9500 ?
C5 C6 . 1.3898(18) ?
C5 H5 . 0.9500 ?
C6 C7 . 1.5016(18) ?
C7 H7A . 0.9900 ?
C7 H7B . 0.9900 ?
C8 H8A . 0.9900 ?
C8 H8B . 0.9900 ?
C9 C10 . 1.5079(17) ?
C9 H9A . 0.9900 ?
C9 H9B . 0.9900 ?
C10 C15 . 1.3841(18) ?
C10 C11 . 1.3934(18) ?
C11 C12 . 1.3854(19) ?
C11 H11 . 0.9500 ?
C12 C13 . 1.382(2) ?
C12 H12 . 0.9500 ?
C13 C14 . 1.383(2) ?
C13 H13 . 0.9500 ?
C14 C15 . 1.3899(19) ?
C14 H14 . 0.9500 ?
C15 H15 . 0.9500 ?

loop_
_geom_hbond_atom_site_label_D
_geom_hbond_atom_site_label_H
_geom_hbond_atom_site_label_A
_geom_hbond_site_symmetry_A
_geom_hbond_distance_DH
_geom_hbond_distance_HA
_geom_hbond_distance_DA
_geom_hbond_angle_DHA
_geom_hbond_publ_flag
C13 H13 Cg 1_545 0.95 2.85 3.71 151 y

loop_
_geom_torsion_atom_site_label_1
_geom_torsion_atom_site_label_2
_geom_torsion_atom_site_label_3
_geom_torsion_atom_site_label_4
_geom_torsion_site_symmetry_1
_geom_torsion_site_symmetry_2
_geom_torsion_site_symmetry_3
_geom_torsion_site_symmetry_4
_geom_torsion
_geom_torsion_publ_flag
C6 C1 C2 C3 . . . . 0.7(2) ?
C1 C2 C3 C4 . . . . 0.8(2) ?
C2 C3 C4 C5 . . . . -1.4(2) ?
C3 C4 C5 C6 . . . . 0.4(2) ?
C4 C5 C6 C1 . . . . 1.09(18) ?
C4 C5 C6 C7 . . . . -177.97(12) ?
C2 C1 C6 C5 . . . . -1.67(19) ?
C2 C1 C6 C7 . . . . 177.40(12) ?
C5 C6 C7 S1 . . . . 103.14(12) ?
C1 C6 C7 S1 . . . . -75.91(14) ?
C8 S1 C7 C6 . . . . -64.96(10) ?
C7 S1 C8 S2 . . . . -56.40(9) ?
C9 S2 C8 S1 . . . . -53.62(9) ?
C8 S2 C9 C10 . . . . -55.87(11) ?
S2 C9 C10 C15 . . . . 123.62(11) ?
S2 C9 C10 C11 . . . . -57.57(14) ?
C15 C10 C11 C12 . . . . 0.22(18) ?
C9 C10 C11 C12 . . . . -178.61(11) ?
C10 C11 C12 C13 . . . . -0.15(19) ?
C11 C12 C13 C14 . . . . 0.00(19) ?
C12 C13 C14 C15 . . . . 0.1(2) ?
C11 C10 C15 C14 . . . . -0.12(18) ?
C9 C10 C15 C14 . . . . 178.72(12) ?
C13 C14 C15 C10 . . . . 0.0(2) ?

loop_
_cod_related_entry_id
_cod_related_entry_database
_cod_related_entry_code
1 ChemSpider 242376
